data_1100949
loop_
_publ_author_name
'Rajesh Koner'
'Hsin-Huang Lin'
'Ho-Hsiang Wei'
'Sasankasekhar Mohanta'

_publ_section_title
;

Syntheses, Structures, and Magnetic Properties of Diphenoxo-Bridged

MIILnIII Complexes Derived from N,N'-Ethylenebis(3-ethoxysalicylaldiimine)

(M = Cu or Ni; Ln = Ce-Yb): Observation of Surprisingly Strong Exchange

Interactions

;
_journal_name_full 'Inorganic Chemistry'
_journal_page_first 3524
_journal_page_last 3536
_journal_paper_doi 10.1021/ic048196h
_journal_volume 44
_journal_year 2005
_chemical_formula_sum 'C20 H22 Cu N5 O13 Tb'
_chemical_formula_weight 762.89
_chemical_name_systematic
;

 ?

;
_space_group_IT_number 19
_symmetry_cell_setting orthorhombic
_symmetry_space_group_name_Hall 'P 2ac 2ab'
_symmetry_space_group_name_H-M 'P 21 21 21'
_atom_sites_solution_hydrogens geom
_atom_sites_solution_primary direct
_atom_sites_solution_secondary difmap
_audit_creation_method SHELXL-97
_cell_angle_alpha 90.00
_cell_angle_beta 90.00
_cell_angle_gamma 90.00
_cell_formula_units_Z 4
_cell_length_a 8.611(3)
_cell_length_b 13.814(5)
_cell_length_c 21.244(6)
_cell_measurement_temperature 293(2)
_cell_volume 2527.0(15)
_computing_structure_refinement 'SHELXL-97 (Sheldrick, 1997)'
_computing_structure_solution 'SHELXS-97 (Sheldrick, 1997)'
_diffrn_ambient_temperature 293(2)
_diffrn_measured_fraction_theta_full 0.999
_diffrn_measured_fraction_theta_max 0.999
_diffrn_radiation_monochromator graphite
_diffrn_radiation_source 'fine-focus sealed tube'
_diffrn_radiation_type MoK\a
_diffrn_radiation_wavelength 0.71073
_diffrn_reflns_av_R_equivalents 0.0000
_diffrn_reflns_av_sigmaI/netI 0.0377
_diffrn_reflns_limit_h_max 10
_diffrn_reflns_limit_h_min -1
_diffrn_reflns_limit_k_max 16
_diffrn_reflns_limit_k_min -1
_diffrn_reflns_limit_l_max 25
_diffrn_reflns_limit_l_min -1
_diffrn_reflns_number 2543
_diffrn_reflns_theta_full 24.98
_diffrn_reflns_theta_max 24.98
_diffrn_reflns_theta_min 1.92
_exptl_absorpt_coefficient_mu 3.695
_exptl_crystal_colour Red
_exptl_crystal_density_diffrn 2.005
_exptl_crystal_density_method 'not measured'
_exptl_crystal_F_000 1500
_exptl_crystal_size_max 55
_exptl_crystal_size_mid 38
_exptl_crystal_size_min 22
_refine_diff_density_max 0.679
_refine_diff_density_min -0.948
_refine_diff_density_rms 0.129
_refine_ls_abs_structure_details 'Flack H D (1983), Acta Cryst. A39, 876-881'
_refine_ls_abs_structure_Flack -0.01(3)
_refine_ls_extinction_coef 0.00057(9)
_refine_ls_extinction_expression Fc^*^=kFc[1+0.001xFc^2^\l^3^/sin(2\q)]^-1/4^
_refine_ls_extinction_method SHELXL
_refine_ls_goodness_of_fit_ref 1.159
_refine_ls_hydrogen_treatment mixed
_refine_ls_matrix_type full
_refine_ls_number_parameters 362
_refine_ls_number_reflns 2543
_refine_ls_number_restraints 0
_refine_ls_restrained_S_all 1.159
_refine_ls_R_factor_all 0.0393
_refine_ls_R_factor_gt 0.0289
_refine_ls_shift/su_max 0.000
_refine_ls_shift/su_mean 0.000
_refine_ls_structure_factor_coef Fsqd
_refine_ls_weighting_details 'calc w=1/[\s^2^(Fo^2^)+(0.0234P)^2^+6.0316P] where P=(Fo^2^+2Fc^2^)/3'
_refine_ls_weighting_scheme calc
_refine_ls_wR_factor_gt 0.0670
_refine_ls_wR_factor_ref 0.0809
_reflns_number_gt 2260
_reflns_number_total 2543
_reflns_threshold_expression >2sigma(I)
_cod_data_source_file ic048196hsi20050224_082436_04.cif
_cod_data_source_block cutb
_cod_depositor_comments
;
The following automatic conversions were performed:
'_symmetry_cell_setting' value 'Orthorhombic' changed to 'orthorhombic'
according to '/home/saulius/struct/CIF-dictionaries/cif_core.dic'
dictionary named 'cif_core.dic' version 2.4.1 from 2010-06-29.

Automatic conversion script
Id: cif_fix_enum 1527 2010-12-29 10:47:43Z saulius 
;
_cod_original_cell_volume 2527.1(14)
_cod_database_code 1100949

loop_
_symmetry_equiv_pos_as_xyz
'x, y, z'
'-x+1/2, -y, z+1/2'
'-x, y+1/2, -z+1/2'
'x+1/2, -y+1/2, -z'

loop_
_atom_site_label
_atom_site_type_symbol
_atom_site_fract_x
_atom_site_fract_y
_atom_site_fract_z
_atom_site_U_iso_or_equiv
_atom_site_adp_type
_atom_site_occupancy
_atom_site_symmetry_multiplicity
_atom_site_calc_flag
_atom_site_refinement_flags
_atom_site_disorder_assembly
_atom_site_disorder_group
Tb Tb 0.76036(4) 0.00144(3) 0.099217(17) 0.02796(13) Uani 1 1 d . . .
Cu Cu 0.43712(13) -0.05640(8) 0.18330(6) 0.0346(3) Uani 1 1 d . . .
O10 O 0.7837(8) 0.0080(6) -0.0155(3) 0.0488(17) Uani 1 1 d . . .
N4 N 0.6419(10) -0.0074(7) -0.0285(4) 0.045(2) Uani 1 1 d . . .
O12 O 0.8185(10) -0.0358(6) 0.2119(4) 0.050(2) Uani 1 1 d . . .
O8 O 0.5937(11) -0.0039(7) -0.0813(4) 0.070(2) Uani 1 1 d . . .
O1 O 0.5437(7) 0.0564(4) 0.1547(3) 0.0305(14) Uani 1 1 d . . .
O9 O 0.5562(8) -0.0262(6) 0.0183(4) 0.055(2) Uani 1 1 d . . .
N1 N 0.3012(9) 0.0136(6) 0.2382(4) 0.0366(18) Uani 1 1 d . . .
O4 O 0.8190(7) -0.1820(4) 0.0702(3) 0.0375(16) Uani 1 1 d . . .
O3 O 0.6635(7) 0.1759(4) 0.0759(3) 0.0317(14) Uani 1 1 d . . .
O2 O 0.5933(8) -0.1233(4) 0.1367(3) 0.0387(17) Uani 1 1 d . . .
C6 C 0.3563(11) 0.1719(7) 0.1949(5) 0.033(2) Uani 1 1 d . . .
C2 C 0.5447(11) 0.2123(6) 0.1141(5) 0.034(2) Uani 1 1 d . . .
N2 N 0.3258(10) -0.1698(6) 0.2087(4) 0.037(2) Uani 1 1 d . . .
C18 C 0.8497(13) 0.3096(7) 0.0590(5) 0.048(3) Uani 1 1 d . . .
H18A H 0.8940 0.3500 0.0269 0.072 Uiso 1 1 calc R . .
H18B H 0.9308 0.2739 0.0796 0.072 Uiso 1 1 calc R . .
H18C H 0.7968 0.3493 0.0893 0.072 Uiso 1 1 calc R . .
C15 C 0.7181(12) -0.2541(6) 0.0903(4) 0.033(2) Uani 1 1 d . . .
C10 C 0.3556(11) -0.2562(7) 0.1908(5) 0.036(2) Uani 1 1 d . . .
H10A H 0.2896 -0.3049 0.2048 0.044 Uiso 1 1 calc R . .
N3 N 1.0962(10) 0.0313(7) 0.0817(4) 0.045(2) Uani 1 1 d . . .
O6 O 1.0362(8) -0.0370(5) 0.1119(4) 0.0491(18) Uani 1 1 d . . .
C7 C 0.2793(11) 0.1058(7) 0.2374(5) 0.036(2) Uani 1 1 d . . .
H7A H 0.2091 0.1316 0.2661 0.044 Uiso 1 1 calc R . .
O13 O 0.8625(8) 0.1106(5) 0.1824(4) 0.0451(17) Uani 1 1 d . . .
C11 C 0.4854(11) -0.2847(6) 0.1501(5) 0.034(2) Uani 1 1 d . . .
C16 C 0.5952(11) -0.2191(6) 0.1261(5) 0.033(2) Uani 1 1 d . . .
O7 O 0.9999(9) 0.0920(6) 0.0583(4) 0.060(2) Uani 1 1 d . . .
O11 O 0.8993(10) 0.0718(7) 0.2803(4) 0.074(3) Uani 1 1 d . . .
C1 C 0.4838(10) 0.1454(6) 0.1555(5) 0.031(2) Uani 1 1 d . . .
C14 C 0.7296(13) -0.3518(7) 0.0751(5) 0.044(2) Uani 1 1 d . . .
H14A H 0.8125 -0.3739 0.0510 0.053 Uiso 1 1 calc R . .
C17 C 0.7359(12) 0.2400(6) 0.0296(4) 0.040(2) Uani 1 1 d . . .
H17A H 0.6556 0.2765 0.0081 0.048 Uiso 1 1 calc R . .
H17B H 0.7896 0.2011 -0.0016 0.048 Uiso 1 1 calc R . .
C3 C 0.4841(11) 0.3060(6) 0.1094(5) 0.039(2) Uani 1 1 d . . .
H3A H 0.5232 0.3492 0.0798 0.047 Uiso 1 1 calc R . .
C19 C 0.9568(11) -0.2126(8) 0.0340(5) 0.042(2) Uani 1 1 d . . .
H19A H 0.9990 -0.1573 0.0117 0.051 Uiso 1 1 calc R . .
H19B H 0.9261 -0.2605 0.0029 0.051 Uiso 1 1 calc R . .
C13 C 0.6155(13) -0.4170(7) 0.0962(5) 0.047(3) Uani 1 1 d . . .
H13A H 0.6213 -0.4822 0.0856 0.056 Uiso 1 1 calc R . .
C8 C 0.2233(12) -0.0526(7) 0.2832(4) 0.043(2) Uani 1 1 d . . .
H8A H 0.1275 -0.0239 0.2983 0.051 Uiso 1 1 calc R . .
H8B H 0.2902 -0.0650 0.3190 0.051 Uiso 1 1 calc R . .
C9 C 0.1888(12) -0.1475(7) 0.2481(5) 0.043(2) Uani 1 1 d . . .
H9A H 0.1703 -0.1994 0.2779 0.052 Uiso 1 1 calc R . .
H9B H 0.0973 -0.1402 0.2219 0.052 Uiso 1 1 calc R . .
C12 C 0.4984(14) -0.3839(7) 0.1317(5) 0.047(3) Uani 1 1 d . . .
H12A H 0.4225 -0.4272 0.1449 0.056 Uiso 1 1 calc R . .
C20 C 1.0810(14) -0.2552(9) 0.0762(6) 0.060(3) Uani 1 1 d . . .
H20A H 1.1686 -0.2743 0.0511 0.090 Uiso 1 1 calc R . .
H20B H 1.0401 -0.3107 0.0977 0.090 Uiso 1 1 calc R . .
H20C H 1.1130 -0.2076 0.1064 0.090 Uiso 1 1 calc R . .
N5 N 0.8603(10) 0.0494(8) 0.2259(5) 0.046(2) Uani 1 1 d . . .
C4 C 0.3637(13) 0.3339(7) 0.1499(6) 0.050(3) Uani 1 1 d . . .
H4A H 0.3257 0.3969 0.1484 0.060 Uiso 1 1 calc R . .
C5 C 0.3018(12) 0.2691(7) 0.1915(5) 0.041(3) Uani 1 1 d . . .
H5A H 0.2222 0.2889 0.2182 0.049 Uiso 1 1 calc R . .
O5 O 1.2365(8) 0.0407(8) 0.0762(4) 0.080(3) Uani 1 1 d . . .

loop_
_atom_site_aniso_label
_atom_site_aniso_U_11
_atom_site_aniso_U_22
_atom_site_aniso_U_33
_atom_site_aniso_U_23
_atom_site_aniso_U_13
_atom_site_aniso_U_12
Tb 0.02471(19) 0.0247(2) 0.0344(2) 0.0023(2) 0.00377(16) -0.0010(2)
Cu 0.0297(6) 0.0256(5) 0.0487(6) 0.0034(5) 0.0100(6) -0.0018(5)
O10 0.050(4) 0.053(4) 0.044(4) 0.000(4) 0.003(3) -0.010(5)
N4 0.057(5) 0.033(4) 0.044(5) 0.000(5) -0.001(4) -0.006(5)
O12 0.052(5) 0.051(5) 0.048(4) 0.016(4) 0.001(4) 0.003(4)
O8 0.095(6) 0.061(5) 0.055(5) 0.000(5) -0.023(5) -0.013(6)
O1 0.024(3) 0.023(3) 0.044(3) 0.006(3) 0.007(3) 0.004(3)
O9 0.038(4) 0.065(5) 0.063(4) 0.000(4) 0.001(4) -0.008(4)
N1 0.033(4) 0.036(4) 0.041(4) 0.002(4) 0.006(3) 0.001(4)
O4 0.027(3) 0.029(3) 0.056(4) -0.001(3) 0.010(3) 0.001(3)
O3 0.038(3) 0.025(3) 0.033(3) 0.002(3) 0.004(3) 0.000(3)
O2 0.035(4) 0.021(3) 0.060(4) 0.006(3) 0.008(3) 0.001(3)
C6 0.029(5) 0.034(5) 0.037(6) -0.007(4) -0.015(5) 0.005(4)
C2 0.024(5) 0.024(4) 0.054(6) -0.003(4) -0.006(5) -0.003(4)
N2 0.031(4) 0.037(4) 0.044(5) 0.010(4) 0.008(4) -0.007(4)
C18 0.048(6) 0.038(6) 0.058(7) 0.001(5) 0.005(5) -0.013(5)
C15 0.039(5) 0.028(4) 0.032(5) -0.002(4) -0.006(4) 0.007(4)
C10 0.028(5) 0.029(5) 0.052(7) 0.012(5) -0.003(5) -0.008(4)
N3 0.032(4) 0.055(6) 0.048(5) -0.011(4) 0.005(4) -0.006(4)
O6 0.037(4) 0.042(4) 0.068(5) 0.009(4) 0.005(4) 0.001(3)
C7 0.023(4) 0.044(5) 0.043(5) 0.001(5) 0.000(4) 0.005(4)
O13 0.050(4) 0.036(4) 0.049(4) -0.001(4) -0.005(4) 0.002(3)
C11 0.036(5) 0.024(4) 0.041(5) 0.006(4) -0.010(5) -0.010(4)
C16 0.030(5) 0.024(4) 0.044(5) 0.006(4) -0.006(5) -0.003(4)
O7 0.044(4) 0.064(5) 0.073(6) 0.023(5) -0.002(4) -0.013(4)
O11 0.071(6) 0.108(7) 0.044(4) -0.023(5) -0.016(4) 0.043(6)
C1 0.020(4) 0.023(4) 0.049(6) 0.003(4) -0.006(4) 0.002(4)
C14 0.046(6) 0.029(5) 0.057(6) -0.005(4) -0.008(6) 0.005(5)
C17 0.046(6) 0.030(4) 0.045(5) 0.008(4) 0.008(5) 0.003(5)
C3 0.034(5) 0.020(4) 0.063(7) 0.008(5) -0.012(5) 0.000(4)
C19 0.031(5) 0.043(5) 0.053(7) -0.004(5) 0.011(5) 0.009(5)
C13 0.060(7) 0.032(5) 0.049(6) -0.001(5) -0.004(6) -0.005(5)
C8 0.039(5) 0.043(5) 0.045(5) 0.009(5) 0.013(5) 0.000(5)
C9 0.033(5) 0.046(6) 0.050(6) 0.013(5) -0.003(5) -0.004(5)
C12 0.058(7) 0.026(5) 0.056(7) 0.008(5) -0.008(6) -0.015(5)
C20 0.044(6) 0.054(7) 0.083(9) -0.013(7) 0.000(6) 0.008(6)
N5 0.031(5) 0.059(6) 0.049(6) -0.008(5) 0.000(4) 0.021(5)
C4 0.044(6) 0.025(5) 0.081(8) 0.007(5) -0.003(6) 0.009(5)
C5 0.035(5) 0.037(5) 0.051(6) -0.009(5) 0.001(5) 0.013(4)
O5 0.027(4) 0.123(8) 0.090(6) -0.004(6) 0.011(4) -0.024(5)

loop_
_atom_type_symbol
_atom_type_description
_atom_type_scat_dispersion_real
_atom_type_scat_dispersion_imag
_atom_type_scat_source
C C 0.0033 0.0016 'International Tables Vol C Tables 4.2.6.8 and 6.1.1.4'
H H 0.0000 0.0000 'International Tables Vol C Tables 4.2.6.8 and 6.1.1.4'
N N 0.0061 0.0033 'International Tables Vol C Tables 4.2.6.8 and 6.1.1.4'
O O 0.0106 0.0060 'International Tables Vol C Tables 4.2.6.8 and 6.1.1.4'
Cu Cu 0.3201 1.2651 'International Tables Vol C Tables 4.2.6.8 and 6.1.1.4'
Tb Tb -0.1723 4.1537 'International Tables Vol C Tables 4.2.6.8 and 6.1.1.4'

loop_
_geom_angle_atom_site_label_1
_geom_angle_atom_site_label_2
_geom_angle_atom_site_label_3
_geom_angle
_geom_angle_site_symmetry_1
_geom_angle_site_symmetry_3
_geom_angle_publ_flag
O1 Tb O2 65.4(2) . . ?
O1 Tb O10 123.8(2) . . ?
O2 Tb O10 114.2(3) . . ?
O1 Tb O6 142.2(2) . . ?
O2 Tb O6 113.1(2) . . ?
O10 Tb O6 92.2(2) . . ?
O1 Tb O13 74.1(2) . . ?
O2 Tb O13 114.6(2) . . ?
O10 Tb O13 131.0(3) . . ?
O6 Tb O13 73.1(2) . . ?
O1 Tb O9 80.5(2) . . ?
O2 Tb O9 72.1(2) . . ?
O10 Tb O9 51.4(2) . . ?
O6 Tb O9 136.7(2) . . ?
O13 Tb O9 146.6(2) . . ?
O1 Tb O12 75.1(2) . . ?
O2 Tb O12 69.6(3) . . ?
O10 Tb O12 160.9(3) . . ?
O6 Tb O12 69.9(3) . . ?
O13 Tb O12 51.1(2) . . ?
O9 Tb O12 140.5(3) . . ?
O1 Tb O7 130.9(3) . . ?
O2 Tb O7 162.2(2) . . ?
O10 Tb O7 65.0(3) . . ?
O6 Tb O7 50.4(2) . . ?
O13 Tb O7 70.1(3) . . ?
O9 Tb O7 114.1(2) . . ?
O12 Tb O7 105.3(3) . . ?
O1 Tb O3 62.5(2) . . ?
O2 Tb O3 122.8(2) . . ?
O10 Tb O3 78.6(2) . . ?
O6 Tb O3 122.3(2) . . ?
O13 Tb O3 71.7(2) . . ?
O9 Tb O3 77.5(2) . . ?
O12 Tb O3 116.0(2) . . ?
O7 Tb O3 75.0(2) . . ?
O1 Tb O4 125.4(2) . . ?
O2 Tb O4 60.2(2) . . ?
O10 Tb O4 77.8(3) . . ?
O6 Tb O4 68.5(2) . . ?
O13 Tb O4 132.6(2) . . ?
O9 Tb O4 80.1(2) . . ?
O12 Tb O4 89.3(2) . . ?
O7 Tb O4 103.5(2) . . ?
O3 Tb O4 154.3(2) . . ?
O1 Tb N4 101.9(2) . . ?
O2 Tb N4 94.0(2) . . ?
O10 Tb N4 25.7(2) . . ?
O6 Tb N4 115.8(3) . . ?
O13 Tb N4 144.6(3) . . ?
O9 Tb N4 25.7(2) . . ?
O12 Tb N4 163.3(3) . . ?
O7 Tb N4 89.2(3) . . ?
O3 Tb N4 75.4(2) . . ?
O4 Tb N4 79.0(3) . . ?
O1 Tb N5 72.2(2) . . ?
O2 Tb N5 92.0(3) . . ?
O10 Tb N5 152.9(3) . . ?
O6 Tb N5 70.1(2) . . ?
O13 Tb N5 25.4(3) . . ?
O9 Tb N5 152.3(2) . . ?
O12 Tb N5 25.7(3) . . ?
O7 Tb N5 88.0(3) . . ?
O3 Tb N5 93.5(2) . . ?
O4 Tb N5 112.1(3) . . ?
N4 Tb N5 168.9(3) . . ?
O1 Cu O2 83.8(3) . . ?
O1 Cu N2 177.7(3) . . ?
O2 Cu N2 95.9(3) . . ?
O1 Cu N1 94.3(3) . . ?
O2 Cu N1 172.4(3) . . ?
N2 Cu N1 86.3(4) . . ?
O1 Cu Tb 41.21(18) . . ?
O2 Cu Tb 42.68(18) . . ?
N2 Cu Tb 138.6(3) . . ?
N1 Cu Tb 134.5(2) . . ?
N4 O10 Tb 97.6(5) . . ?
O8 N4 O9 122.8(9) . . ?
O8 N4 O10 122.1(9) . . ?
O9 N4 O10 115.1(8) . . ?
O8 N4 Tb 175.2(9) . . ?
O9 N4 Tb 58.6(5) . . ?
O10 N4 Tb 56.7(4) . . ?
N5 O12 Tb 95.2(6) . . ?
C1 O1 Cu 124.3(5) . . ?
C1 O1 Tb 128.0(5) . . ?
Cu O1 Tb 106.2(3) . . ?
N4 O9 Tb 95.7(5) . . ?
C7 N1 C8 123.6(9) . . ?
C7 N1 Cu 125.5(7) . . ?
C8 N1 Cu 110.9(6) . . ?
C15 O4 C19 117.3(7) . . ?
C15 O4 Tb 119.5(5) . . ?
C19 O4 Tb 123.2(5) . . ?
C2 O3 C17 118.9(7) . . ?
C2 O3 Tb 117.2(5) . . ?
C17 O3 Tb 123.6(5) . . ?
C16 O2 Cu 124.9(6) . . ?
C16 O2 Tb 130.6(6) . . ?
Cu O2 Tb 104.4(3) . . ?
C5 C6 C1 117.7(9) . . ?
C5 C6 C7 118.5(9) . . ?
C1 C6 C7 123.8(8) . . ?
C1 C2 C3 121.6(9) . . ?
C1 C2 O3 114.0(8) . . ?
C3 C2 O3 124.3(9) . . ?
C10 N2 C9 121.6(9) . . ?
C10 N2 Cu 125.4(7) . . ?
C9 N2 Cu 112.9(6) . . ?
O4 C15 C16 113.3(7) . . ?
O4 C15 C14 125.4(9) . . ?
C16 C15 C14 121.2(10) . . ?
N2 C10 C11 125.4(9) . . ?
O5 N3 O6 122.5(10) . . ?
O5 N3 O7 122.3(10) . . ?
O6 N3 O7 115.2(8) . . ?
O5 N3 Tb 177.3(9) . . ?
O6 N3 Tb 54.9(4) . . ?
O7 N3 Tb 60.3(5) . . ?
N3 O6 Tb 100.4(6) . . ?
N1 C7 C6 124.5(9) . . ?
N5 O13 Tb 96.3(6) . . ?
C16 C11 C12 117.8(10) . . ?
C16 C11 C10 123.5(9) . . ?
C12 C11 C10 118.7(9) . . ?
O2 C16 C15 116.3(9) . . ?
O2 C16 C11 124.6(9) . . ?
C15 C16 C11 119.1(9) . . ?
N3 O7 Tb 94.0(5) . . ?
O1 C1 C2 117.6(8) . . ?
O1 C1 C6 122.8(8) . . ?
C2 C1 C6 119.6(8) . . ?
C15 C14 C13 119.8(10) . . ?
O3 C17 C18 112.7(8) . . ?
C2 C3 C4 119.1(9) . . ?
O4 C19 C20 111.7(9) . . ?
C12 C13 C14 119.1(9) . . ?
N1 C8 C9 107.6(8) . . ?
N2 C9 C8 107.3(8) . . ?
C13 C12 C11 122.7(10) . . ?
O11 N5 O13 120.9(11) . . ?
O11 N5 O12 121.8(11) . . ?
O13 N5 O12 117.3(9) . . ?
O11 N5 Tb 178.1(7) . . ?
O13 N5 Tb 58.3(5) . . ?
O12 N5 Tb 59.0(5) . . ?
C5 C4 C3 120.4(9) . . ?
C4 C5 C6 121.5(10) . . ?

loop_
_geom_bond_atom_site_label_1
_geom_bond_atom_site_label_2
_geom_bond_distance
_geom_bond_site_symmetry_2
_geom_bond_publ_flag
Tb O1 2.334(6) . ?
Tb O2 2.381(6) . ?
Tb O10 2.446(6) . ?
Tb O6 2.449(7) . ?
Tb O13 2.484(7) . ?
Tb O9 2.488(7) . ?
Tb O12 2.499(8) . ?
Tb O7 2.565(7) . ?
Tb O3 2.598(6) . ?
Tb O4 2.657(6) . ?
Tb N4 2.901(8) . ?
Tb N5 2.902(10) . ?
Cu O1 1.908(6) . ?
Cu O2 1.909(7) . ?
Cu N2 1.915(8) . ?
Cu N1 1.915(8) . ?
O10 N4 1.270(10) . ?
N4 O8 1.197(10) . ?
N4 O9 1.265(10) . ?
O12 N5 1.266(12) . ?
O1 C1 1.333(10) . ?
N1 C7 1.287(12) . ?
N1 C8 1.483(12) . ?
O4 C15 1.389(11) . ?
O4 C19 1.476(11) . ?
O3 C2 1.400(11) . ?
O3 C17 1.463(10) . ?
O2 C16 1.342(10) . ?
C6 C5 1.424(13) . ?
C6 C1 1.428(14) . ?
C6 C7 1.445(14) . ?
C2 C1 1.380(13) . ?
C2 C3 1.399(12) . ?
N2 C10 1.278(12) . ?
N2 C9 1.478(13) . ?
C18 C17 1.508(14) . ?
C15 C16 1.390(14) . ?
C15 C14 1.391(12) . ?
C10 C11 1.467(14) . ?
N3 O5 1.221(11) . ?
N3 O6 1.253(11) . ?
N3 O7 1.280(11) . ?
O13 N5 1.253(12) . ?
C11 C16 1.406(13) . ?
C11 C12 1.429(13) . ?
O11 N5 1.243(11) . ?
C14 C13 1.406(14) . ?
C3 C4 1.400(15) . ?
C19 C20 1.515(15) . ?
C13 C12 1.340(15) . ?
C8 C9 1.536(14) . ?
C4 C5 1.367(15) . ?
